data_4321708
loop_
_publ_author_name
'Yoshiaki Nishibayashi'
'Shin Takemoto'
'Shotaro Iwai'
'Masanobu Hidai'

_publ_section_title
;
 Formation of Ammonia in the Reactions of a Tungsten Dinitrogen with
 Ruthenium Dihydrogen Complexes under Mild Reaction Conditions1
;
_journal_name_full 'Inorganic Chemistry'
_journal_page_first 5946
_journal_page_last 5957
_journal_paper_doi 10.1021/ic000799f
_journal_volume 39
_journal_year 2000
_chemical_formula_sum 'C36 H50 F6 N2 O6.5 P4 S2 W'
_chemical_formula_weight 1100.66
_space_group_IT_number 14
_symmetry_cell_setting monoclinic
_symmetry_Int_Tables_number 14
_symmetry_space_group_name_Hall '-P 2yn'
_symmetry_space_group_name_H-M 'P 1 21/n 1'
_audit_creation_date 'Fri Feb  4 21:16:03 2000'
_audit_creation_method 'from TEXRAY.INF file'
_cell_angle_alpha 90
_cell_angle_beta 109.24(2)
_cell_angle_gamma 90
_cell_formula_units_Z 4
_cell_length_a 11.818(5)
_cell_length_b 33.978(6)
_cell_length_c 12.163(4)
_cell_measurement_reflns_used 25
_cell_measurement_temperature 296.2
_cell_measurement_theta_max 20.0
_cell_measurement_theta_min 19.5
_cell_volume 4611(3)
_computing_cell_refinement 'Rigaku/AFC Diffractometer Control'
_computing_data_collection 'Rigaku/AFC Diffractometer Control'
_computing_data_reduction teXsan
_computing_publication_material teXsan
_computing_structure_refinement teXsan
_computing_structure_solution 'DIRDIF92 (PATTY)'
_diffrn_ambient_temperature 296.2
_diffrn_measurement_device_type 'Rigaku AFC7R'
_diffrn_measurement_method \w-2\q
_diffrn_orient_matrix_UB_11 -0.05761
_diffrn_orient_matrix_UB_12 0.00530
_diffrn_orient_matrix_UB_13 -0.07966
_diffrn_orient_matrix_UB_21 0.00412
_diffrn_orient_matrix_UB_22 -0.02829
_diffrn_orient_matrix_UB_23 -0.02105
_diffrn_orient_matrix_UB_31 -0.06853
_diffrn_orient_matrix_UB_32 -0.00615
_diffrn_orient_matrix_UB_33 0.02818
_diffrn_radiation_detector 'scintillation counter'
_diffrn_radiation_monochromator graphite
_diffrn_radiation_source 'Rigaku rotating anode'
_diffrn_radiation_type 'Mo K\a'
_diffrn_radiation_wavelength 0.7107
_diffrn_reflns_av_R_equivalents 0.027
_diffrn_reflns_av_sigmaI/netI 0.078
_diffrn_reflns_limit_h_max 14
_diffrn_reflns_limit_h_min 0
_diffrn_reflns_limit_k_max 40
_diffrn_reflns_limit_k_min 0
_diffrn_reflns_limit_l_max 13
_diffrn_reflns_limit_l_min -14
_diffrn_reflns_number 8507
_diffrn_reflns_reduction_process 'Lp corrections applied'
_diffrn_reflns_theta_max 24.99
_diffrn_reflns_theta_min 2.53
_diffrn_standards_decay_% -22.94
_diffrn_standards_interval_count 150
_diffrn_standards_number 3
_exptl_absorpt_coefficient_mu 2.805
_exptl_absorpt_correction_T_max 0.999
_exptl_absorpt_correction_T_min 0.770
_exptl_absorpt_correction_type psi-scan
_exptl_absorpt_process_details '(North, Phillips & Mathews, 1968)'
_exptl_crystal_colour brown
_exptl_crystal_density_diffrn 1.585
_exptl_crystal_density_method 'not measured'
_exptl_crystal_description prismatic
_exptl_crystal_F_000 2208.00
_exptl_crystal_size_max 0.200
_exptl_crystal_size_mid 0.200
_exptl_crystal_size_min 0.200
_refine_diff_density_max 0.96
_refine_diff_density_min -1.14
_refine_ls_extinction_coef 0.00177(10)
_refine_ls_extinction_method 'Zachariasen(1967) type 2 Gaussian isotropic'
_refine_ls_goodness_of_fit_ref 1.678
_refine_ls_matrix_type full
_refine_ls_number_constraints 0
_refine_ls_number_parameters 504
_refine_ls_number_reflns 5395
_refine_ls_number_restraints 0
_refine_ls_R_factor_all 0.0386
_refine_ls_R_factor_gt 0.0386
_refine_ls_shift/su_max 0.0580
_refine_ls_shift/su_mean 0.0080
_refine_ls_structure_factor_coef F
_refine_ls_weighting_details 'w = 1/[\s^2^(Fo) + 0.00002|Fo|^2^]'
_refine_ls_weighting_scheme calc
_refine_ls_wR_factor_gt 0.0331
_refine_ls_wR_factor_ref 0.0331
_reflns_number_gt 5395
_reflns_number_total 8097
_reflns_threshold_expression >2.0sigma(I)
_cod_data_source_file ic000799f.cif
_cod_data_source_block 19(THF)0.5
_cod_original_cell_volume 4611(2)
_cod_original_sg_symbol_H-M 'P 21/n '
_cod_original_formula_sum 'C36 H50 F6 N2 O6.50 P4 S2 W '
_cod_database_code 4321708

loop_
_symmetry_equiv_pos_as_xyz
x,y,z
1/2-x,1/2+y,1/2-z
-x,-y,-z
1/2+x,1/2-y,1/2+z

loop_
_atom_site_label
_atom_site_type_symbol
_atom_site_fract_x
_atom_site_fract_y
_atom_site_fract_z
_atom_site_U_iso_or_equiv
_atom_site_adp_type
_atom_site_occupancy
_atom_site_calc_flag
_atom_site_refinement_flags
_atom_site_disorder_assembly
_atom_site_disorder_group
W(1) W 0.15777(3) 0.138077(9) 0.01917(3) 0.03139(8) Uani 1.00 d . . .
S(1) S 0.1657(2) 0.05650(6) -0.1649(2) 0.0482(7) Uani 1.00 d . . .
S(2) S 0.3238(2) 0.21916(8) 0.5072(2) 0.0559(8) Uani 1.00 d . . .
P(1) P 0.3366(2) 0.17564(6) 0.0037(2) 0.0404(6) Uani 1.00 d . . .
P(2) P 0.0246(2) 0.16906(6) -0.1708(2) 0.0380(6) Uani 1.00 d . . .
P(3) P -0.0173(2) 0.10259(6) 0.0516(2) 0.0406(6) Uani 1.00 d . . .
P(4) P 0.2998(2) 0.09529(6) 0.1795(2) 0.0430(7) Uani 1.00 d . . .
F(1) F 0.2481(5) 0.0268(2) -0.3176(5) 0.095(2) Uani 1.00 d . . .
F(2) F 0.3835(5) 0.0546(2) -0.1774(5) 0.094(2) Uani 1.00 d . . .
F(3) F 0.2604(5) 0.0894(2) -0.3088(5) 0.090(2) Uani 1.00 d . . .
F(4) F 0.1403(6) 0.2641(2) 0.4124(6) 0.139(3) Uani 1.00 d . . .
F(5) F 0.1467(5) 0.2425(2) 0.5770(5) 0.090(2) Uani 1.00 d . . .
F(6) F 0.0972(5) 0.2053(2) 0.4345(5) 0.111(3) Uani 1.00 d . . .
O(1) O 0.1953(5) 0.0935(1) -0.0976(4) 0.047(2) Uani 1.00 d . . .
O(2) O 0.0500(5) 0.0571(2) -0.2545(5) 0.062(2) Uani 1.00 d . . .
O(3) O 0.1976(5) 0.0220(2) -0.0928(5) 0.059(2) Uani 1.00 d . . .
O(4) O 0.3245(5) 0.2120(2) 0.3903(5) 0.066(2) Uani 1.00 d . . .
O(5) O 0.3922(5) 0.2536(2) 0.5582(6) 0.091(3) Uani 1.00 d . . .
O(6) O 0.3376(6) 0.1860(2) 0.5797(6) 0.102(3) Uani 1.00 d . . .
O(7) O 0.481(2) -0.0243(5) 0.432(1) 0.1465 Uiso 0.50 d P . .
N(1) N 0.1342(5) 0.1750(2) 0.1062(5) 0.034(2) Uani 1.00 d . . .
N(2) N 0.1170(6) 0.2040(2) 0.1713(6) 0.057(2) Uani 1.00 d . . .
C(1) C 0.4478(8) 0.1857(2) 0.1455(7) 0.065(3) Uani 1.00 d . . .
C(2) C 0.4253(7) 0.1530(2) -0.0747(8) 0.061(3) Uani 1.00 d . . .
C(3) C 0.3169(6) 0.2262(2) -0.0533(6) 0.038(2) Uani 1.00 d . . .
C(4) C 0.2834(7) 0.2552(2) 0.0115(6) 0.046(3) Uani 1.00 d . . .
C(5) C 0.2662(8) 0.2935(2) -0.0277(7) 0.054(3) Uani 1.00 d . . .
C(6) C 0.2841(8) 0.3036(2) -0.1282(8) 0.062(3) Uani 1.00 d . . .
C(7) C 0.3168(8) 0.2757(3) -0.1928(7) 0.059(3) Uani 1.00 d . . .
C(8) C 0.3339(7) 0.2367(2) -0.1559(7) 0.045(3) Uani 1.00 d . . .
C(9) C 0.0788(7) 0.1616(3) -0.2931(7) 0.057(3) Uani 1.00 d . . .
C(10) C 0.0155(7) 0.2221(2) -0.1626(7) 0.053(3) Uani 1.00 d . . .
C(11) C -0.1345(7) 0.1564(2) -0.2389(6) 0.038(2) Uani 1.00 d . . .
C(12) C -0.2256(8) 0.1811(3) -0.2334(7) 0.052(3) Uani 1.00 d . . .
C(13) C -0.3461(8) 0.1713(3) -0.2863(8) 0.065(3) Uani 1.00 d . . .
C(14) C -0.3764(8) 0.1371(4) -0.3453(9) 0.083(4) Uani 1.00 d . . .
C(15) C -0.2877(9) 0.1113(3) -0.3531(8) 0.073(4) Uani 1.00 d . . .
C(16) C -0.1658(8) 0.1208(2) -0.2998(7) 0.054(3) Uani 1.00 d . . .
C(17) C -0.0710(8) 0.0580(3) -0.0297(7) 0.060(3) Uani 1.00 d . . .
C(18) C -0.1543(7) 0.1316(3) 0.0203(7) 0.068(3) Uani 1.00 d . . .
C(19) C -0.0017(7) 0.0892(2) 0.2015(7) 0.043(3) Uani 1.00 d . . .
C(20) C 0.0064(8) 0.1187(3) 0.2826(8) 0.059(3) Uani 1.00 d . . .
C(21) C 0.0140(9) 0.1104(3) 0.3969(8) 0.075(4) Uani 1.00 d . . .
C(22) C 0.0145(9) 0.0722(4) 0.4326(8) 0.071(4) Uani 1.00 d . . .
C(23) C 0.0061(8) 0.0419(3) 0.3541(8) 0.065(3) Uani 1.00 d . . .
C(24) C -0.0040(7) 0.0506(3) 0.2400(7) 0.050(3) Uani 1.00 d . . .
C(25) C 0.3127(8) 0.1145(3) 0.3227(7) 0.072(3) Uani 1.00 d . . .
C(26) C 0.2541(7) 0.0439(2) 0.1864(7) 0.060(3) Uani 1.00 d . . .
C(27) C 0.4555(7) 0.0854(3) 0.1880(8) 0.053(3) Uani 1.00 d . . .
C(28) C 0.5541(8) 0.0978(3) 0.2805(9) 0.073(3) Uani 1.00 d . . .
C(29) C 0.6693(10) 0.0871(3) 0.285(1) 0.101(5) Uani 1.00 d . . .
C(30) C 0.685(1) 0.0638(4) 0.199(2) 0.120(7) Uani 1.00 d . . .
C(31) C 0.591(1) 0.0516(3) 0.110(1) 0.098(5) Uani 1.00 d . . .
C(32) C 0.4744(8) 0.0626(3) 0.1045(9) 0.072(4) Uani 1.00 d . . .
C(33) C 0.2690(9) 0.0572(3) -0.2449(9) 0.063(4) Uani 1.00 d . . .
C(34) C 0.1715(8) 0.2341(3) 0.4833(8) 0.059(3) Uani 1.00 d . . .
C(35) C 0.568(2) 0.0099(6) 0.434(2) 0.1465 Uiso 0.50 d P . .
C(36) C 0.536(2) 0.0445(4) 0.500(2) 0.1465 Uiso 0.50 d P . .
C(37) C 0.429(2) 0.0317(6) 0.539(2) 0.1465 Uiso 0.50 d P . .
C(38) C 0.396(1) -0.0108(6) 0.497(2) 0.1465 Uiso 0.50 d P . .
H(1) H 0.4683 0.1619 0.1883 0.0783 Uiso 1.00 calc . . .
H(2) H 0.5174 0.1967 0.1351 0.0783 Uiso 1.00 calc . . .
H(3) H 0.4155 0.2037 0.1870 0.0783 Uiso 1.00 calc . . .
H(4) H 0.4417 0.1264 -0.0502 0.0735 Uiso 1.00 calc . . .
H(5) H 0.3823 0.1536 -0.1559 0.0735 Uiso 1.00 calc . . .
H(6) H 0.4986 0.1669 -0.0594 0.0735 Uiso 1.00 calc . . .
H(7) H 0.2724 0.2484 0.0830 0.0550 Uiso 1.00 calc . . .
H(8) H 0.2416 0.3129 0.0161 0.0648 Uiso 1.00 calc . . .
H(9) H 0.2740 0.3302 -0.1539 0.0738 Uiso 1.00 calc . . .
H(10) H 0.3280 0.2831 -0.2638 0.0711 Uiso 1.00 calc . . .
H(11) H 0.3571 0.2176 -0.2012 0.0543 Uiso 1.00 calc . . .
H(12) H 0.0658 0.1350 -0.3184 0.0687 Uiso 1.00 calc . . .
H(13) H 0.0367 0.1786 -0.3553 0.0687 Uiso 1.00 calc . . .
H(14) H 0.1620 0.1674 -0.2696 0.0687 Uiso 1.00 calc . . .
H(15) H 0.0938 0.2327 -0.1291 0.0636 Uiso 1.00 calc . . .
H(16) H -0.0203 0.2326 -0.2386 0.0636 Uiso 1.00 calc . . .
H(17) H -0.0318 0.2289 -0.1156 0.0636 Uiso 1.00 calc . . .
H(18) H -0.2056 0.2054 -0.1925 0.0624 Uiso 1.00 calc . . .
H(19) H -0.4068 0.1888 -0.2809 0.0780 Uiso 1.00 calc . . .
H(20) H -0.4585 0.1306 -0.3814 0.0998 Uiso 1.00 calc . . .
H(21) H -0.3095 0.0872 -0.3945 0.0878 Uiso 1.00 calc . . .
H(22) H -0.1053 0.1032 -0.3051 0.0652 Uiso 1.00 calc . . .
H(23) H -0.1452 0.0506 -0.0211 0.0724 Uiso 1.00 calc . . .
H(24) H -0.0822 0.0625 -0.1097 0.0724 Uiso 1.00 calc . . .
H(25) H -0.0140 0.0376 -0.0011 0.0724 Uiso 1.00 calc . . .
H(26) H -0.1407 0.1531 0.0731 0.0820 Uiso 1.00 calc . . .
H(27) H -0.1769 0.1413 -0.0572 0.0820 Uiso 1.00 calc . . .
H(28) H -0.2167 0.1155 0.0288 0.0820 Uiso 1.00 calc . . .
H(29) H 0.0067 0.1454 0.2594 0.0710 Uiso 1.00 calc . . .
H(30) H 0.0189 0.1313 0.4502 0.0902 Uiso 1.00 calc . . .
H(31) H 0.0206 0.0665 0.5108 0.0856 Uiso 1.00 calc . . .
H(32) H 0.0072 0.0153 0.3784 0.0782 Uiso 1.00 calc . . .
H(33) H -0.0128 0.0296 0.1862 0.0600 Uiso 1.00 calc . . .
H(34) H 0.3709 0.0997 0.3807 0.0861 Uiso 1.00 calc . . .
H(35) H 0.3365 0.1413 0.3276 0.0861 Uiso 1.00 calc . . .
H(36) H 0.2374 0.1124 0.3346 0.0861 Uiso 1.00 calc . . .
H(37) H 0.1727 0.0431 0.1829 0.0726 Uiso 1.00 calc . . .
H(38) H 0.2631 0.0296 0.1226 0.0726 Uiso 1.00 calc . . .
H(39) H 0.3030 0.0324 0.2574 0.0726 Uiso 1.00 calc . . .
H(40) H 0.5428 0.1136 0.3406 0.0871 Uiso 1.00 calc . . .
H(41) H 0.7367 0.0960 0.3474 0.1213 Uiso 1.00 calc . . .
H(42) H 0.7638 0.0562 0.2033 0.1441 Uiso 1.00 calc . . .
H(43) H 0.6034 0.0358 0.0499 0.1174 Uiso 1.00 calc . . .
H(44) H 0.4077 0.0537 0.0413 0.0866 Uiso 1.00 calc . . .
H(45) H 0.1887 0.2124 0.2498 0.0643 Uiso 1.00 calc . . .
H(46) H 0.0621 0.2233 0.1589 0.0643 Uiso 1.00 calc . . .
H(47) H 0.661(1) 0.0005(9) 0.479(2) 0.1465 Uiso 0.50 calc P . .
H(48) H 0.558(2) 0.0189(9) 0.345(2) 0.1465 Uiso 0.50 calc P . .
H(49) H 0.510(3) 0.0703(5) 0.443(3) 0.1465 Uiso 0.50 calc P . .
H(50) H 0.613(2) 0.0519(6) 0.577(2) 0.1465 Uiso 0.50 calc P . .
H(51) H 0.352(2) 0.0513(8) 0.500(2) 0.1465 Uiso 0.50 calc P . .
H(52) H 0.455(3) 0.0329(8) 0.634(2) 0.1465 Uiso 0.50 calc P . .
H(53) H 0.303(1) -0.0118(9) 0.437(3) 0.1465 Uiso 0.50 calc P . .
H(54) H 0.405(2) -0.0302(8) 0.572(2) 0.1465 Uiso 0.50 calc P . .

loop_
_atom_site_aniso_label
_atom_site_aniso_U_11
_atom_site_aniso_U_22
_atom_site_aniso_U_33
_atom_site_aniso_U_12
_atom_site_aniso_U_13
_atom_site_aniso_U_23
W(1) 0.0321(2) 0.0293(2) 0.0298(2) 0.0009(2) 0.0061(1) -0.0001(2)
S(1) 0.056(1) 0.037(1) 0.053(1) 0.001(1) 0.020(1) -0.009(1)
S(2) 0.048(2) 0.068(2) 0.048(1) -0.003(1) 0.011(1) -0.006(1)
P(1) 0.039(1) 0.035(1) 0.044(1) -0.003(1) 0.009(1) -0.002(1)
P(2) 0.041(1) 0.036(1) 0.032(1) 0.001(1) 0.0044(10) 0.0030(10)
P(3) 0.039(1) 0.045(1) 0.037(1) -0.003(1) 0.010(1) 0.004(1)
P(4) 0.040(1) 0.040(1) 0.044(1) 0.008(1) 0.007(1) 0.009(1)
F(1) 0.123(5) 0.083(4) 0.093(4) 0.007(4) 0.053(4) -0.037(4)
F(2) 0.063(4) 0.126(6) 0.098(5) 0.010(4) 0.035(4) -0.008(4)
F(3) 0.119(5) 0.085(5) 0.084(4) 0.006(4) 0.058(4) 0.009(4)
F(4) 0.111(6) 0.147(7) 0.184(7) 0.067(5) 0.081(5) 0.112(6)
F(5) 0.074(4) 0.125(5) 0.076(4) 0.004(4) 0.033(3) -0.027(4)
F(6) 0.059(4) 0.158(7) 0.107(5) -0.030(4) 0.014(4) -0.038(5)
O(1) 0.061(4) 0.032(3) 0.050(3) 0.002(3) 0.021(3) -0.009(3)
O(2) 0.048(4) 0.070(4) 0.060(4) -0.001(3) 0.006(3) -0.022(3)
O(3) 0.075(4) 0.033(3) 0.067(4) 0.003(3) 0.020(3) 0.007(3)
O(4) 0.058(4) 0.084(5) 0.056(4) -0.009(4) 0.020(3) -0.021(4)
O(5) 0.067(5) 0.115(6) 0.087(5) -0.037(4) 0.019(4) -0.048(5)
O(6) 0.108(6) 0.091(6) 0.101(6) 0.034(5) 0.026(5) 0.043(5)
N(1) 0.029(3) 0.040(4) 0.028(3) 0.007(3) 0.003(3) 0.006(3)
N(2) 0.057(5) 0.055(5) 0.047(4) 0.015(4) 0.001(4) -0.020(4)
C(1) 0.059(6) 0.045(6) 0.062(6) -0.017(5) -0.020(5) 0.006(5)
C(2) 0.052(6) 0.045(6) 0.097(7) 0.001(4) 0.037(5) 0.005(5)
C(3) 0.027(5) 0.039(5) 0.042(5) -0.005(4) 0.000(4) 0.001(4)
C(4) 0.048(5) 0.045(5) 0.038(5) 0.002(4) 0.004(4) 0.001(4)
C(5) 0.068(6) 0.040(5) 0.044(5) 0.004(5) 0.005(5) -0.006(4)
C(6) 0.074(7) 0.032(5) 0.062(7) -0.010(5) 0.001(6) 0.007(5)
C(7) 0.064(7) 0.063(7) 0.045(6) -0.013(5) 0.011(5) 0.015(5)
C(8) 0.050(5) 0.042(5) 0.042(5) -0.011(4) 0.013(4) -0.005(4)
C(9) 0.054(6) 0.078(7) 0.041(5) -0.009(5) 0.018(5) 0.003(5)
C(10) 0.044(5) 0.043(5) 0.055(6) 0.000(4) -0.007(4) 0.008(4)
C(11) 0.038(5) 0.042(5) 0.028(4) 0.002(4) 0.001(4) 0.006(4)
C(12) 0.052(6) 0.059(6) 0.040(5) 0.008(5) 0.010(5) 0.005(5)
C(13) 0.047(6) 0.077(7) 0.060(6) 0.002(6) 0.003(5) 0.013(6)
C(14) 0.054(6) 0.086(8) 0.088(8) -0.019(7) -0.006(6) 0.003(8)
C(15) 0.067(7) 0.069(7) 0.067(7) -0.020(6) 0.000(6) -0.015(6)
C(16) 0.054(6) 0.046(5) 0.054(6) 0.000(5) 0.007(5) -0.006(5)
C(17) 0.074(7) 0.064(6) 0.039(5) -0.024(5) 0.014(5) -0.005(5)
C(18) 0.054(6) 0.093(8) 0.054(6) 0.013(6) 0.013(5) 0.028(6)
C(19) 0.042(5) 0.044(5) 0.040(5) -0.002(4) 0.008(4) 0.006(4)
C(20) 0.075(7) 0.052(6) 0.051(6) -0.005(5) 0.022(5) 0.003(5)
C(21) 0.097(9) 0.088(8) 0.043(6) -0.004(7) 0.027(6) -0.015(6)
C(22) 0.070(7) 0.104(9) 0.039(6) -0.009(7) 0.017(5) 0.017(6)
C(23) 0.061(7) 0.076(7) 0.050(6) -0.008(6) 0.008(5) 0.026(6)
C(24) 0.039(5) 0.057(6) 0.047(5) -0.005(5) 0.005(4) 0.000(5)
C(25) 0.073(7) 0.092(8) 0.043(5) 0.018(6) 0.008(5) 0.005(5)
C(26) 0.057(6) 0.046(6) 0.074(7) 0.009(5) 0.016(5) 0.023(5)
C(27) 0.039(5) 0.041(5) 0.073(7) 0.007(4) 0.011(5) 0.015(5)
C(28) 0.042(6) 0.053(6) 0.101(8) 0.000(5) -0.005(6) 0.022(6)
C(29) 0.039(7) 0.067(9) 0.17(1) -0.005(6) 0.001(8) 0.044(9)
C(30) 0.039(7) 0.11(1) 0.21(2) 0.026(8) 0.04(1) 0.08(1)
C(31) 0.086(9) 0.085(9) 0.15(1) 0.040(8) 0.072(9) 0.046(9)
C(32) 0.056(7) 0.068(7) 0.098(8) 0.024(6) 0.032(6) 0.025(6)
C(33) 0.071(7) 0.061(7) 0.064(7) 0.006(6) 0.030(6) -0.015(6)
C(34) 0.054(7) 0.070(7) 0.052(6) -0.004(6) 0.016(5) -0.007(5)

loop_
_atom_type_symbol
_atom_type_description
_atom_type_scat_dispersion_real
_atom_type_scat_dispersion_imag
_atom_type_scat_source
C C 0.003 0.002
;International Tables for Crystallography

(1992, Vol. C, Tables 4.2.6.8 and 6.1.1.1)

;
H H 0.000 0.000
;International Tables for Crystallography

(1992, Vol. C, Table 6.1.1.2)

;
N N 0.006 0.003
;International Tables for Crystallography

(1992, Vol. C, Tables 4.2.6.8 and 6.1.1.1)

;
F F 0.017 0.010
;International Tables for Crystallography

(1992, Vol. C, Tables 4.2.6.8 and 6.1.1.1)

;
O O 0.011 0.006
;International Tables for Crystallography

(1992, Vol. C, Tables 4.2.6.8 and 6.1.1.1)

;
S S 0.125 0.123
;International Tables for Crystallography

(1992, Vol. C, Tables 4.2.6.8 and 6.1.1.1)

;
P P 0.102 0.094
;International Tables for Crystallography

(1992, Vol. C, Tables 4.2.6.8 and 6.1.1.1)

;
W W -0.849 6.872
;International Tables for Crystallography

(1992, Vol. C, Tables 4.2.6.8 and 6.1.1.1)

;
